data_4511619
loop_
_publ_author_name
'Cherukuvada, Suryanarayan'
'Guru Row, Tayur N.'

_publ_section_title
;
 Comprehending the Formation of Eutectics and Cocrystals in Terms of
 Design and Their Structural Interrelationships
;
_journal_issue 8
_journal_name_full 'Crystal Growth &amp; Design'
_journal_page_first 4187
_journal_paper_doi 10.1021/cg500790q
_journal_volume 14
_journal_year 2014
_chemical_formula_moiety 'C10 H8 N2, 2(C4 H7 N O3)'
_chemical_formula_sum 'C18 H22 N4 O6'
_chemical_formula_weight 390.40
_space_group_crystal_system triclinic
_space_group_IT_number 2
_space_group_name_Hall '-P 1'
_space_group_name_H-M_alt 'P -1'
_symmetry_space_group_name_Hall '-P 1'
_symmetry_space_group_name_H-M 'P -1'
_atom_sites_solution_primary iterative
_audit_creation_date 2013-11-21
_audit_creation_method
;
  Olex2 1.2
  (compiled Nov  5 2012 18:22:26, GUI svn.r4372)
;
_cell_angle_alpha 82.037(9)
_cell_angle_beta 81.412(7)
_cell_angle_gamma 88.251(8)
_cell_formula_units_Z 2
_cell_length_a 7.1751(6)
_cell_length_b 10.1669(12)
_cell_length_c 12.6992(12)
_cell_measurement_reflns_used 2535
_cell_measurement_temperature 120.00(10)
_cell_measurement_theta_max 30.0530
_cell_measurement_theta_min 2.7590
_cell_volume 907.12(16)
_computing_cell_refinement
;
CrysAlisPro, Agilent Technologies,
Version 1.171.36.28 (release 01-02-2013 CrysAlis171 .NET)
(compiled Feb  1 2013,16:14:44)
;
_computing_data_collection
;
CrysAlisPro, Agilent Technologies,
Version 1.171.36.28 (release 01-02-2013 CrysAlis171 .NET)
(compiled Feb  1 2013,16:14:44)
;
_computing_data_reduction
;
CrysAlisPro, Agilent Technologies,
Version 1.171.36.28 (release 01-02-2013 CrysAlis171 .NET)
(compiled Feb  1 2013,16:14:44)
;
_computing_molecular_graphics
;
O. V. Dolomanov, L. J. Bourhis, R. J. Gildea, J. A. K. Howard and H. Puschmann,
OLEX2: a complete structure solution, refinement and analysis program.
J. Appl. Cryst. (2009). 42, 339-341.
;
_computing_publication_material
;
O. V. Dolomanov, L. J. Bourhis, R. J. Gildea, J. A. K. Howard and H. Puschmann,
OLEX2: a complete structure solution, refinement and analysis program.
J. Appl. Cryst. (2009). 42, 339-341.
;
_computing_structure_refinement
;
olex2.refine (L.J. Bourhis, O.V. Dolomanov, R.J. Gildea, J.A.K. Howard,
H. Puschmann, in preparation, 2011)
;
_computing_structure_solution
;
olex2.solve (L.J. Bourhis, O.V. Dolomanov, R.J. Gildea, J.A.K. Howard,
H. Puschmann, in preparation, 2011)
;
_diffrn_ambient_temperature 120.00(10)
_diffrn_detector_area_resol_mean 16.0839
_diffrn_measured_fraction_theta_full 0.9995
_diffrn_measured_fraction_theta_max 0.9995
_diffrn_measurement_details
;
  1 omega  -93.00   20.00   1.0000   15.0000
omega____ theta____ kappa____ phi______ frames
    -      -19.5740  -19.0000  -60.0000 113

  2 omega  -40.00   39.00   1.0000   15.0000
omega____ theta____ kappa____ phi______ frames
    -      -19.5740   57.0000  120.0000 79

  3 omega  -84.00   -7.00   1.0000   15.0000
omega____ theta____ kappa____ phi______ frames
    -      -19.5740  -57.0000 -120.0000 77

  4 omega   43.00   83.00   1.0000   15.0000
omega____ theta____ kappa____ phi______ frames
    -       21.6052 -136.0000   62.0000 40

  5 omega   18.00   84.00   1.0000   15.0000
omega____ theta____ kappa____ phi______ frames
    -       21.6052 -133.0000 -120.0000 66

  6 omega  -92.00    6.00   1.0000   15.0000
omega____ theta____ kappa____ phi______ frames
    -      -19.5740  -37.0000   90.0000 98

  7 omega  -88.00  -41.00   1.0000   15.0000
omega____ theta____ kappa____ phi______ frames
    -      -19.5740  -57.0000  -90.0000 47

  8 omega  -96.00  -34.00   1.0000   15.0000
omega____ theta____ kappa____ phi______ frames
    -      -19.5740  179.0000  150.0000 62

  9 omega  -96.00  -34.00   1.0000   15.0000
omega____ theta____ kappa____ phi______ frames
    -      -19.5740 -179.0000 -120.0000 62

 10 omega   34.00   98.00   1.0000   15.0000
omega____ theta____ kappa____ phi______ frames
    -       21.6052  179.0000  150.0000 64

 11 omega    0.00   90.00   1.0000   15.0000
omega____ theta____ kappa____ phi______ frames
    -       21.6052   57.0000 -120.0000 90

 12 omega   -8.00   92.00   1.0000   15.0000
omega____ theta____ kappa____ phi______ frames
    -       21.6052   77.0000   60.0000 100
;
_diffrn_measurement_device_type 'Xcalibur, Eos, Nova'
_diffrn_measurement_method '\w scans'
_diffrn_orient_matrix_UB_11 -0.0406677000
_diffrn_orient_matrix_UB_12 0.0639075000
_diffrn_orient_matrix_UB_13 0.0040289000
_diffrn_orient_matrix_UB_21 0.0123175000
_diffrn_orient_matrix_UB_22 0.0142461000
_diffrn_orient_matrix_UB_23 -0.0568703000
_diffrn_orient_matrix_UB_31 -0.0905032000
_diffrn_orient_matrix_UB_32 -0.0259965000
_diffrn_orient_matrix_UB_33 -0.0003177000
_diffrn_radiation_monochromator mirror
_diffrn_radiation_type 'Mo K\a'
_diffrn_radiation_wavelength 0.7107
_diffrn_reflns_av_R_equivalents 0.0688
_diffrn_reflns_av_unetI/netI 0.0815
_diffrn_reflns_limit_h_max 9
_diffrn_reflns_limit_h_min -9
_diffrn_reflns_limit_k_max 14
_diffrn_reflns_limit_k_min -14
_diffrn_reflns_limit_l_max 17
_diffrn_reflns_limit_l_min -17
_diffrn_reflns_number 17860
_diffrn_reflns_theta_full 24.9999
_diffrn_reflns_theta_max 25.00
_diffrn_reflns_theta_min 2.42
_diffrn_source 'Mova (Mo) X-ray Source'
_exptl_absorpt_coefficient_mu 0.109
_exptl_absorpt_correction_T_max 1.00000
_exptl_absorpt_correction_T_min 0.61599
_exptl_absorpt_correction_type multi-scan
_exptl_absorpt_process_details
;
CrysAlisPro, Agilent Technologies,
Version 1.171.36.28 (release 01-02-2013 CrysAlis171 .NET)
(compiled Feb  1 2013,16:14:44)
Empirical absorption correction using spherical harmonics,
 implemented in SCALE3 ABSPACK scaling algorithm.
;
_exptl_crystal_colour colorless
_exptl_crystal_density_diffrn 1.4292
_exptl_crystal_description plate
_exptl_crystal_F_000 412.2348
_exptl_crystal_size_max 0.30
_exptl_crystal_size_mid 0.22
_exptl_crystal_size_min 0.10
_refine_diff_density_max 0.5648
_refine_diff_density_min -0.5240
_refine_diff_density_rms 0.1377
_refine_ls_d_res_high 0.8409
_refine_ls_d_res_low 8.4033
_refine_ls_goodness_of_fit_ref 1.1876
_refine_ls_hydrogen_treatment mixed
_refine_ls_matrix_type full
_refine_ls_number_constraints 0
_refine_ls_number_parameters 340
_refine_ls_number_reflns 3193
_refine_ls_number_restraints 0
_refine_ls_restrained_S_all 1.1876
_refine_ls_R_factor_all 0.1101
_refine_ls_R_factor_gt 0.0793
_refine_ls_shift/su_max 0.0003
_refine_ls_shift/su_mean 0.0000
_refine_ls_structure_factor_coef Fsqd
_refine_ls_weighting_details 'w=1/[\s^2^(Fo^2^)+(0.1132P)^2^+1.1260P] where P=(Fo^2^+2Fc^2^)/3'
_refine_ls_weighting_scheme calc
_refine_ls_wR_factor_ref 0.2669
_reflns_Friedel_coverage 0.0
_reflns_limit_h_max 8
_reflns_limit_h_min -8
_reflns_limit_k_max 12
_reflns_limit_k_min -11
_reflns_limit_l_max 15
_reflns_limit_l_min 0
_reflns_number_gt 2172
_reflns_number_total 3193
_reflns_threshold_expression I>=2u(I)
_cod_data_source_file SNA-BP.cif
_cod_data_source_block SNA-BP
_cod_depositor_comments 'Adding full bibliography for 4511616--4511619.cif.'
_cod_database_code 4511619
_chemical_oxdiff_formula 'C11 H10 N O'
_reflns_odcompleteness_completeness 99.95
_reflns_odcompleteness_iscentric 1
_reflns_odcompleteness_theta 26.32
_olex2_refinement_description
;
;

loop_
_space_group_symop_id
_space_group_symop_operation_xyz
1 x,y,z
2 -x,-y,-z

loop_
_atom_site_label
_atom_site_type_symbol
_atom_site_fract_x
_atom_site_fract_y
_atom_site_fract_z
_atom_site_U_iso_or_equiv
_atom_site_adp_type
_atom_site_occupancy
C1 C 0.4808(6) 0.8239(4) 0.7520(3) 0.0299(10) Uani 1.000000
C2 C 0.5295(6) 0.7079(4) 0.7110(3) 0.0272(9) Uani 1.000000
C3 C 0.6354(5) 0.7135(4) 0.6074(3) 0.0261(9) Uani 1.000000
C4 C 0.6819(6) 0.8391(4) 0.5526(3) 0.0288(10) Uani 1.000000
C5 C 0.6274(6) 0.9496(4) 0.5999(3) 0.0298(10) Uani 1.000000
C6 C 0.6952(5) 0.5910(4) 0.5595(3) 0.0249(9) Uani 1.000000
C7 C 0.7268(6) 0.5894(4) 0.4486(3) 0.0285(9) Uani 1.000000
C8 C 0.7831(6) 0.4736(4) 0.4081(4) 0.0318(10) Uani 1.000000
C9 C 0.7776(6) 0.3595(4) 0.5765(3) 0.0299(10) Uani 1.000000
C10 C 0.7217(6) 0.4718(4) 0.6237(4) 0.0310(10) Uani 1.000000
C11 C 0.3822(5) 1.1924(4) 0.8534(3) 0.0263(9) Uani 1.000000
C12 C 0.3618(6) 1.3312(4) 0.8820(3) 0.0275(9) Uani 1.000000
C13 C 0.2585(6) 1.3377(4) 0.9944(3) 0.0286(10) Uani 1.000000
C14 C 0.2343(5) 1.4770(4) 1.0222(3) 0.0257(9) Uani 1.000000
C15 C 0.9577(5) 0.1260(4) 0.3015(3) 0.0270(9) Uani 1.000000
C16 C 0.9856(6) -0.0115(4) 0.2711(3) 0.0279(10) Uani 1.000000
C17 C 1.0959(6) -0.0160(4) 0.1605(3) 0.0270(9) Uani 1.000000
C18 C 1.1203(5) -0.1567(4) 0.1315(3) 0.0255(9) Uani 1.000000
H1a H 0.484(8) 1.095(6) 0.745(5) 0.074(19) Uiso 1.000000
H2 H 0.478(6) 0.618(4) 0.759(3) 0.028(11) Uiso 1.000000
H4c H 0.856(7) 0.212(5) 0.415(4) 0.048(15) Uiso 1.000000
H5 H 0.661(6) 1.040(5) 0.565(3) 0.035(12) Uiso 1.000000
H7 H 0.702(6) 0.669(4) 0.401(4) 0.034(12) Uiso 1.000000
H8 H 0.805(6) 0.468(4) 0.331(3) 0.028(11) Uiso 1.000000
H9 H 0.797(7) 0.272(5) 0.621(4) 0.050(14) Uiso 1.000000
H10 H 0.702(8) 0.469(6) 0.699(5) 0.070(18) Uiso 1.000000
H1 H 0.405(5) 0.828(4) 0.823(3) 0.015(9) Uiso 1.000000
H3a H 0.107(6) 1.566(5) 1.133(3) 0.024(11) Uiso 1.000000
H4 H 0.764(7) 0.845(4) 0.479(4) 0.044(13) Uiso 1.000000
H12a H 0.478(7) 1.373(5) 0.870(4) 0.047(14) Uiso 1.000000
H13a H 0.333(7) 1.284(5) 1.050(4) 0.044(13) Uiso 1.000000
H16a H 1.041(6) -0.069(4) 0.332(4) 0.033(12) Uiso 1.000000
H17a H 1.207(6) 0.023(4) 0.157(3) 0.023(10) Uiso 1.000000
H3b H 0.079(8) 1.417(6) 1.166(4) 0.059(16) Uiso 1.000000
H4a H 1.246(7) -0.238(6) 0.017(4) 0.050(16) Uiso 1.000000
H12b H 0.294(7) 1.381(5) 0.827(4) 0.049(14) Uiso 1.000000
H13b H 0.135(7) 1.302(5) 1.004(3) 0.039(13) Uiso 1.000000
H16b H 0.859(7) -0.045(5) 0.282(4) 0.041(13) Uiso 1.000000
H17b H 1.030(7) 0.032(5) 0.108(4) 0.055(15) Uiso 1.000000
H4b H 1.271(7) -0.096(6) -0.002(4) 0.056(17) Uiso 1.000000
N1 N 0.5269(5) 0.9451(3) 0.6980(3) 0.0301(8) Uani 1.000000
N2 N 0.8078(5) 0.3587(3) 0.4707(3) 0.0301(8) Uani 1.000000
N3 N 0.1379(5) 1.4862(4) 1.1204(3) 0.0303(9) Uani 1.000000
N4 N 1.2206(5) -0.1656(4) 0.0354(3) 0.0315(9) Uani 1.000000
O1 O 0.4681(4) 1.1862(3) 0.7541(2) 0.0315(7) Uani 1.000000
O2 O 0.3273(4) 1.0937(3) 0.9141(2) 0.0351(8) Uani 1.000000
O3 O 0.2990(4) 1.5758(3) 0.9609(2) 0.0304(7) Uani 1.000000
O4 O 0.8732(4) 0.1257(3) 0.4025(2) 0.0321(7) Uani 1.000000
O5 O 1.0055(4) 0.2266(3) 0.2421(2) 0.0356(8) Uani 1.000000
O6 O 1.0518(4) -0.2540(3) 0.1923(2) 0.0308(7) Uani 1.000000

loop_
_atom_site_aniso_label
_atom_site_aniso_U_11
_atom_site_aniso_U_22
_atom_site_aniso_U_33
_atom_site_aniso_U_12
_atom_site_aniso_U_13
_atom_site_aniso_U_23
C1 0.028(2) 0.034(2) 0.027(2) -0.0015(17) -0.0022(18) -0.0027(18)
C2 0.027(2) 0.026(2) 0.028(2) -0.0029(16) -0.0032(17) -0.0007(18)
C3 0.022(2) 0.026(2) 0.030(2) -0.0000(16) -0.0054(16) -0.0030(17)
C4 0.024(2) 0.032(2) 0.030(2) -0.0022(17) -0.0011(17) -0.0042(19)
C5 0.031(2) 0.028(2) 0.031(2) -0.0035(17) -0.0058(18) -0.0032(19)
C6 0.018(2) 0.026(2) 0.031(2) -0.0012(15) -0.0037(16) -0.0062(17)
C7 0.031(2) 0.026(2) 0.029(2) -0.0020(17) -0.0023(17) -0.0063(19)
C8 0.030(2) 0.035(3) 0.031(2) -0.0005(18) -0.0038(18) -0.008(2)
C9 0.031(2) 0.028(2) 0.030(2) 0.0028(17) -0.0032(17) -0.0065(19)
C10 0.029(2) 0.034(2) 0.029(2) 0.0008(18) -0.0004(17) -0.0053(19)
C11 0.025(2) 0.024(2) 0.030(2) -0.0002(16) -0.0061(17) -0.0032(18)
C12 0.030(2) 0.023(2) 0.030(2) -0.0016(17) -0.0031(18) -0.0046(18)
C13 0.032(2) 0.026(2) 0.027(2) -0.0036(18) -0.0003(18) -0.0035(18)
C14 0.023(2) 0.023(2) 0.032(2) 0.0014(16) -0.0067(17) -0.0053(18)
C15 0.023(2) 0.026(2) 0.031(2) -0.0007(16) -0.0017(17) -0.0013(18)
C16 0.026(2) 0.025(2) 0.032(2) -0.0018(17) -0.0034(18) -0.0004(18)
C17 0.025(2) 0.023(2) 0.032(2) -0.0045(17) -0.0030(18) -0.0029(18)
C18 0.022(2) 0.026(2) 0.030(2) -0.0001(16) -0.0064(17) -0.0067(18)
N1 0.0283(19) 0.0278(19) 0.035(2) -0.0001(14) -0.0049(15) -0.0055(16)
N2 0.0268(19) 0.030(2) 0.034(2) -0.0008(14) -0.0028(15) -0.0062(16)
N3 0.036(2) 0.019(2) 0.033(2) -0.0014(15) 0.0029(16) -0.0032(16)
N4 0.036(2) 0.023(2) 0.034(2) -0.0023(16) 0.0008(16) -0.0036(18)
O1 0.0387(18) 0.0217(16) 0.0318(16) -0.0014(12) 0.0031(13) -0.0046(13)
O2 0.0460(19) 0.0226(16) 0.0345(17) -0.0051(13) 0.0005(14) -0.0019(13)
O3 0.0338(17) 0.0241(16) 0.0311(16) -0.0039(12) 0.0012(12) -0.0015(13)
O4 0.0374(18) 0.0258(17) 0.0311(16) 0.0001(13) 0.0015(13) -0.0039(13)
O5 0.0465(19) 0.0246(16) 0.0318(17) -0.0034(13) 0.0033(14) 0.0005(13)
O6 0.0372(17) 0.0217(15) 0.0313(16) -0.0049(12) 0.0009(13) -0.0017(13)

loop_
_atom_type_symbol
_atom_type_scat_dispersion_real
_atom_type_scat_dispersion_imag
_atom_type_scat_source
_atom_type_scat_dispersion_source
H 0.00000 0.00000 'International Tables Volume C Table 6.1.1.4 (pp. 500-502)' 'Henke, Gullikson and Davis, At. Data and Nucl. Data Tables, 1993, 54, 2'
C 0.00347 0.00161 'International Tables Volume C Table 6.1.1.4 (pp. 500-502)' 'Henke, Gullikson and Davis, At. Data and Nucl. Data Tables, 1993, 54, 2'
O 0.01158 0.00611 'International Tables Volume C Table 6.1.1.4 (pp. 500-502)' 'Henke, Gullikson and Davis, At. Data and Nucl. Data Tables, 1993, 54, 2'
N 0.00653 0.00323 'International Tables Volume C Table 6.1.1.4 (pp. 500-502)' 'Henke, Gullikson and Davis, At. Data and Nucl. Data Tables, 1993, 54, 2'

loop_
_geom_angle_atom_site_label_1
_geom_angle_atom_site_label_2
_geom_angle_atom_site_label_3
_geom_angle
N1 C1 C2 123.4(4)
C3 C2 C1 119.1(4)
C4 C3 C2 116.9(4)
C6 C3 C2 121.5(4)
C6 C3 C4 121.6(4)
C5 C4 C3 120.0(4)
N1 C5 C4 123.5(4)
C7 C6 C3 122.0(4)
C10 C6 C3 121.3(4)
C10 C6 C7 116.7(4)
C8 C7 C6 119.8(4)
N2 C8 C7 123.1(4)
N2 C9 C10 123.2(4)
C9 C10 C6 119.7(4)
O1 C11 C12 113.6(3)
O2 C11 C12 124.4(4)
O2 C11 O1 122.1(4)
C13 C12 C11 113.2(3)
C14 C13 C12 113.2(3)
N3 C14 C13 114.6(3)
O3 C14 C13 123.3(4)
O3 C14 N3 122.1(4)
O4 C15 C16 112.4(3)
O5 C15 C16 124.6(4)
O5 C15 O4 123.0(4)
C17 C16 C15 113.9(3)
C18 C17 C16 112.6(3)
N4 C18 C17 114.7(4)
O6 C18 C17 122.3(4)
O6 C18 N4 123.0(4)
C5 N1 C1 117.2(4)
C9 N2 C8 117.4(4)

loop_
_geom_bond_atom_site_label_1
_geom_bond_atom_site_label_2
_geom_bond_distance
C1 C2 1.369(6)
C1 N1 1.349(5)
C2 C3 1.413(6)
C3 C4 1.391(6)
C3 C6 1.484(6)
C4 C5 1.366(6)
C5 N1 1.338(5)
C6 C7 1.396(6)
C6 C10 1.389(6)
C7 C8 1.375(6)
C8 N2 1.341(5)
C9 C10 1.383(6)
C9 N2 1.330(5)
C11 C12 1.503(6)
C11 O1 1.327(5)
C11 O2 1.215(5)
C12 C13 1.516(6)
C13 C14 1.505(6)
C14 N3 1.347(5)
C14 O3 1.239(5)
C15 C16 1.500(6)
C15 O4 1.334(5)
C15 O5 1.209(5)
C16 C17 1.511(6)
C17 C18 1.525(6)
C18 N4 1.334(5)
C18 O6 1.233(5)
